data_2105246
loop_
_publ_author_name
'Briggs, Naomi E. B.'
'Kennedy, Alan R.'
'Morrison, Catriona A.'

_publ_section_title
;
 42 salt forms of tyramine: structural comparison and the occurrence of
 hydrate formation
;
_journal_issue 4
_journal_name_full 'Acta Crystallographica Section B'
_journal_page_first 453
_journal_page_last 464
_journal_paper_doi 10.1107/S0108768112026456
_journal_volume 68
_journal_year 2012
_chemical_formula_sum 'C12 H19 N O8'
_chemical_formula_weight 305.28
_space_group_IT_number 2
_symmetry_cell_setting triclinic
_symmetry_space_group_name_Hall '-P 1'
_symmetry_space_group_name_H-M 'P -1'
_atom_sites_solution_hydrogens geom
_atom_sites_solution_primary direct
_atom_sites_solution_secondary difmap
_audit_creation_method SHELXL-97
_cell_angle_alpha 77.231(3)
_cell_angle_beta 85.330(5)
_cell_angle_gamma 79.854(5)
_cell_formula_units_Z 2
_cell_length_a 7.2647(5)
_cell_length_b 7.9475(6)
_cell_length_c 12.5853(10)
_cell_measurement_reflns_used 42215
_cell_measurement_temperature 120(2)
_cell_measurement_theta_max 27.48
_cell_measurement_theta_min 2.91
_cell_volume 696.89(9)
_computing_structure_refinement 'SHELXL-97 (Sheldrick, 1997)'
_diffrn_ambient_temperature 120(2)
_diffrn_measured_fraction_theta_full 0.998
_diffrn_measured_fraction_theta_max 0.998
_diffrn_measurement_device_type 'Bruker-Nonius Roper CCD camera'
_diffrn_measurement_method '\f&\w scans'
_diffrn_radiation_monochromator graphite
_diffrn_radiation_source 'fine-focus sealed tube'
_diffrn_radiation_type MoK\a
_diffrn_radiation_wavelength 0.71073
_diffrn_reflns_av_R_equivalents 0.0753
_diffrn_reflns_av_sigmaI/netI 0.0726
_diffrn_reflns_limit_h_max 8
_diffrn_reflns_limit_h_min -9
_diffrn_reflns_limit_k_max 10
_diffrn_reflns_limit_k_min -10
_diffrn_reflns_limit_l_max 16
_diffrn_reflns_limit_l_min -16
_diffrn_reflns_number 14640
_diffrn_reflns_theta_full 27.00
_diffrn_reflns_theta_max 27.00
_diffrn_reflns_theta_min 3.24
_diffrn_standards_decay_% 0
_diffrn_standards_number 0
_exptl_absorpt_coefficient_mu 0.123
_exptl_absorpt_correction_T_max 0.7456
_exptl_absorpt_correction_T_min 0.6165
_exptl_absorpt_correction_type multi-scan
_exptl_absorpt_process_details 'SADABS 2007/2 (Sheldrick, G.M., 2007)'
_exptl_crystal_colour colourless
_exptl_crystal_density_diffrn 1.455
_exptl_crystal_density_method 'not measured'
_exptl_crystal_description needle
_exptl_crystal_F_000 324
_exptl_crystal_size_max 0.60
_exptl_crystal_size_mid 0.02
_exptl_crystal_size_min 0.01
_refine_diff_density_max 0.231
_refine_diff_density_min -0.290
_refine_ls_extinction_method none
_refine_ls_goodness_of_fit_ref 1.104
_refine_ls_hydrogen_treatment mixed
_refine_ls_matrix_type full
_refine_ls_number_parameters 226
_refine_ls_number_reflns 3037
_refine_ls_number_restraints 0
_refine_ls_restrained_S_all 1.104
_refine_ls_R_factor_all 0.0891
_refine_ls_R_factor_gt 0.0578
_refine_ls_shift/su_max 0.000
_refine_ls_shift/su_mean 0.000
_refine_ls_structure_factor_coef Fsqd
_refine_ls_weighting_details 'calc w=1/[\s^2^(Fo^2^)+(0.0136P)^2^+0.4927P] where P=(Fo^2^+2Fc^2^)/3'
_refine_ls_weighting_scheme calc
_refine_ls_wR_factor_gt 0.1024
_refine_ls_wR_factor_ref 0.1128
_reflns_number_gt 2247
_reflns_number_total 3037
_reflns_threshold_expression I>2/s(I)
_cod_data_source_file ry5045.cif
_cod_data_source_block tyrtar
_cod_original_sg_symbol_H-M P-1
_cod_database_code 2105246

loop_
_symmetry_equiv_pos_as_xyz
'x, y, z'
'-x, -y, -z'

loop_
_atom_site_type_symbol
_atom_site_label
_atom_site_fract_x
_atom_site_fract_y
_atom_site_fract_z
_atom_site_U_iso_or_equiv
_atom_site_adp_type
_atom_site_calc_flag
_atom_site_refinement_flags
_atom_site_occupancy
_atom_site_symmetry_multiplicity
O O1 0.5247(2) 0.2836(2) 1.03647(14) 0.0256(4) Uani d . 1 1
O O2 0.36394(19) 0.6232(2) 0.77652(12) 0.0201(4) Uani d . 1 1
O O1W 0.3294(2) 0.8355(2) 0.46240(13) 0.0201(4) Uani d . 1 1
O O3 0.4089(2) 0.4674(2) 0.64551(13) 0.0240(4) Uani d . 1 1
O O4 0.7680(2) 0.4576(2) 0.62433(13) 0.0184(4) Uani d . 1 1
O O5 0.6383(2) 0.8216(2) 0.58822(12) 0.0187(4) Uani d . 1 1
O O6 1.0127(2) 0.7668(2) 0.58745(12) 0.0249(4) Uani d . 1 1
O O7 1.0151(2) 0.6560(2) 0.76736(12) 0.0211(4) Uani d . 1 1
N N1 1.1382(3) 0.2865(3) 0.61164(17) 0.0173(4) Uani d . 1 1
C C1 1.0148(3) 0.1513(3) 0.85392(18) 0.0194(5) Uani d . 1 1
C C2 0.8529(3) 0.0843(3) 0.84725(19) 0.0245(5) Uani d . 1 1
H H2 0.8535 0.0058 0.8002 0.029 Uiso calc R 1 1
C C3 0.6900(3) 0.1294(3) 0.90774(19) 0.0227(5) Uani d . 1 1
H H3 0.5811 0.0815 0.9022 0.027 Uiso calc R 1 1
C C4 0.6876(3) 0.2452(3) 0.97649(18) 0.0202(5) Uani d . 1 1
C C5 0.8464(3) 0.3145(3) 0.98353(18) 0.0211(5) Uani d . 1 1
H H5 0.8453 0.3947 1.0296 0.025 Uiso calc R 1 1
C C6 1.0084(3) 0.2663(3) 0.92282(18) 0.0216(5) Uani d . 1 1
H H6 1.1175 0.3135 0.9288 0.026 Uiso calc R 1 1
C C7 1.1971(3) 0.0926(3) 0.79444(19) 0.0261(6) Uani d . 1 1
H H7A 1.2449 -0.0300 0.8296 0.031 Uiso calc R 1 1
H H7B 1.2897 0.1647 0.8047 0.031 Uiso calc R 1 1
C C8 1.1877(3) 0.1027(3) 0.67299(19) 0.0226(5) Uani d . 1 1
H H8A 1.3105 0.0503 0.6445 0.027 Uiso calc R 1 1
H H8B 1.0930 0.0338 0.6612 0.027 Uiso calc R 1 1
C C9 0.4654(3) 0.5434(3) 0.70941(18) 0.0160(5) Uani d . 1 1
C C10 0.6770(3) 0.5415(3) 0.70795(18) 0.0153(5) Uani d . 1 1
H H10 0.7257 0.4756 0.7801 0.018 Uiso calc R 1 1
C C11 0.7214(3) 0.7267(3) 0.68619(17) 0.0154(5) Uani d . 1 1
H H11 0.6690 0.7839 0.7478 0.018 Uiso calc R 1 1
C C12 0.9340(3) 0.7183(3) 0.67560(18) 0.0154(5) Uani d . 1 1
H H2N 1.015(4) 0.338(3) 0.629(2) 0.034(7) Uiso d . 1 1
H H3N 1.214(3) 0.359(3) 0.6233(19) 0.023(7) Uiso d . 1 1
H H1N 1.149(4) 0.288(4) 0.537(3) 0.047(9) Uiso d . 1 1
H H2W 0.240(4) 0.807(4) 0.508(2) 0.045(9) Uiso d . 1 1
H H1H 0.549(4) 0.336(4) 1.087(3) 0.057(10) Uiso d . 1 1
H H1W 0.432(5) 0.805(4) 0.503(3) 0.054(10) Uiso d . 1 1
H H5H 0.660(4) 0.928(4) 0.575(2) 0.048(9) Uiso d . 1 1
H H4H 0.693(4) 0.400(4) 0.609(3) 0.055(10) Uiso d . 1 1
H H7H 1.154(5) 0.642(4) 0.759(3) 0.072(11) Uiso d . 1 1

loop_
_atom_site_aniso_label
_atom_site_aniso_U_11
_atom_site_aniso_U_22
_atom_site_aniso_U_33
_atom_site_aniso_U_12
_atom_site_aniso_U_13
_atom_site_aniso_U_23
O1 0.0208(9) 0.0342(10) 0.0224(9) -0.0042(7) 0.0038(7) -0.0093(8)
O2 0.0118(7) 0.0309(9) 0.0191(9) -0.0043(7) 0.0027(6) -0.0089(7)
O1W 0.0161(8) 0.0246(9) 0.0190(9) -0.0068(7) 0.0020(7) -0.0012(7)
O3 0.0166(8) 0.0301(9) 0.0298(10) -0.0089(7) 0.0006(7) -0.0123(8)
O4 0.0134(8) 0.0216(9) 0.0223(9) -0.0041(7) 0.0022(6) -0.0090(7)
O5 0.0177(8) 0.0165(9) 0.0210(9) -0.0044(7) -0.0046(6) 0.0004(7)
O6 0.0180(8) 0.0385(10) 0.0175(9) -0.0109(7) 0.0016(7) -0.0001(8)
O7 0.0140(8) 0.0318(10) 0.0160(9) -0.0041(7) -0.0008(6) -0.0012(7)
N1 0.0163(10) 0.0201(10) 0.0165(11) -0.0047(8) 0.0007(8) -0.0054(9)
C1 0.0221(12) 0.0197(12) 0.0136(12) -0.0027(10) 0.0002(9) 0.0014(10)
C2 0.0304(13) 0.0237(13) 0.0212(13) -0.0064(10) 0.0019(10) -0.0079(10)
C3 0.0235(12) 0.0252(13) 0.0212(13) -0.0094(10) -0.0003(10) -0.0044(10)
C4 0.0219(12) 0.0205(12) 0.0151(12) -0.0021(10) 0.0005(9) 0.0010(10)
C5 0.0268(12) 0.0207(12) 0.0163(12) -0.0053(10) -0.0010(9) -0.0040(10)
C6 0.0206(12) 0.0239(12) 0.0199(12) -0.0081(10) -0.0020(10) 0.0003(10)
C7 0.0245(13) 0.0274(13) 0.0206(13) 0.0017(10) 0.0027(10) 0.0013(11)
C8 0.0241(12) 0.0180(12) 0.0238(13) -0.0018(10) 0.0052(10) -0.0042(10)
C9 0.0134(10) 0.0162(11) 0.0162(11) -0.0034(9) -0.0003(9) 0.0016(9)
C10 0.0124(10) 0.0184(11) 0.0142(11) -0.0026(9) 0.0027(8) -0.0028(9)
C11 0.0124(10) 0.0174(11) 0.0156(11) -0.0026(9) -0.0007(9) -0.0018(9)
C12 0.0139(10) 0.0150(11) 0.0191(12) -0.0058(9) 0.0017(9) -0.0058(9)

loop_
_atom_type_symbol
_atom_type_description
_atom_type_scat_dispersion_real
_atom_type_scat_dispersion_imag
_atom_type_scat_source
O O 0.0106 0.0060 'International Tables Vol C Tables 4.2.6.8 and 6.1.1.4'
N N 0.0061 0.0033 'International Tables Vol C Tables 4.2.6.8 and 6.1.1.4'
C C 0.0033 0.0016 'International Tables Vol C Tables 4.2.6.8 and 6.1.1.4'
H H 0.0000 0.0000 'International Tables Vol C Tables 4.2.6.8 and 6.1.1.4'

loop_
_geom_angle_atom_site_label_1
_geom_angle_atom_site_label_2
_geom_angle_atom_site_label_3
_geom_angle
C4 O1 H1H 108(2)
H2W O1W H1W 104(3)
C10 O4 H4H 106(2)
C11 O5 H5H 110(2)
C12 O7 H7H 113(2)
C8 N1 H2N 112.5(16)
C8 N1 H3N 114.1(16)
H2N N1 H3N 106(2)
C8 N1 H1N 109.0(18)
H2N N1 H1N 109(2)
H3N N1 H1N 106(2)
C6 C1 C2 117.6(2)
C6 C1 C7 120.4(2)
C2 C1 C7 121.9(2)
C1 C2 C3 121.6(2)
C1 C2 H2 119.2
C3 C2 H2 119.2
C2 C3 C4 119.6(2)
C2 C3 H3 120.2
C4 C3 H3 120.2
O1 C4 C5 122.6(2)
O1 C4 C3 117.7(2)
C5 C4 C3 119.7(2)
C4 C5 C6 119.7(2)
C4 C5 H5 120.2
C6 C5 H5 120.2
C1 C6 C5 121.8(2)
C1 C6 H6 119.1
C5 C6 H6 119.1
C1 C7 C8 116.4(2)
C1 C7 H7A 108.2
C8 C7 H7A 108.2
C1 C7 H7B 108.2
C8 C7 H7B 108.2
H7A C7 H7B 107.4
N1 C8 C7 111.80(19)
N1 C8 H8A 109.3
C7 C8 H8A 109.3
N1 C8 H8B 109.3
C7 C8 H8B 109.3
H8A C8 H8B 107.9
O3 C9 O2 126.12(19)
O3 C9 C10 117.06(18)
O2 C9 C10 116.82(19)
O4 C10 C11 108.57(16)
O4 C10 C9 109.70(17)
C11 C10 C9 110.97(17)
O4 C10 H10 109.2
C11 C10 H10 109.2
C9 C10 H10 109.2
O5 C11 C10 108.23(17)
O5 C11 C12 110.49(17)
C10 C11 C12 108.89(17)
O5 C11 H11 109.7
C10 C11 H11 109.7
C12 C11 H11 109.7
O6 C12 O7 125.75(19)
O6 C12 C11 121.0(2)
O7 C12 C11 113.27(17)

loop_
_geom_bond_atom_site_label_1
_geom_bond_atom_site_label_2
_geom_bond_distance
O1 C4 1.376(3)
O1 H1H 0.89(3)
O2 C9 1.277(3)
O1W H2W 0.86(3)
O1W H1W 0.91(3)
O3 C9 1.239(3)
O4 C10 1.425(2)
O4 H4H 0.83(3)
O5 C11 1.415(3)
O5 H5H 0.86(3)
O6 C12 1.221(2)
O7 C12 1.297(3)
O7 H7H 0.99(4)
N1 C8 1.491(3)
N1 H2N 0.94(3)
N1 H3N 0.91(3)
N1 H1N 0.94(3)
C1 C6 1.385(3)
C1 C2 1.390(3)
C1 C7 1.519(3)
C2 C3 1.390(3)
C2 H2 0.9500
C3 C4 1.392(3)
C3 H3 0.9500
C4 C5 1.380(3)
C5 C6 1.393(3)
C5 H5 0.9500
C6 H6 0.9500
C7 C8 1.519(3)
C7 H7A 0.9900
C7 H7B 0.9900
C8 H8A 0.9900
C8 H8B 0.9900
C9 C10 1.533(3)
C10 C11 1.523(3)
C10 H10 1.0000
C11 C12 1.531(3)
C11 H11 1.0000

loop_
_geom_torsion_atom_site_label_1
_geom_torsion_atom_site_label_2
_geom_torsion_atom_site_label_3
_geom_torsion_atom_site_label_4
_geom_torsion
C6 C1 C2 C3 -0.4(4)
C7 C1 C2 C3 175.5(2)
C1 C2 C3 C4 0.3(4)
C2 C3 C4 O1 -178.8(2)
C2 C3 C4 C5 0.3(3)
O1 C4 C5 C6 178.2(2)
C3 C4 C5 C6 -0.8(3)
C2 C1 C6 C5 -0.2(3)
C7 C1 C6 C5 -176.1(2)
C4 C5 C6 C1 0.8(3)
C6 C1 C7 C8 -131.6(2)
C2 C1 C7 C8 52.6(3)
C1 C7 C8 N1 64.6(3)
O3 C9 C10 O4 3.8(3)
O2 C9 C10 O4 -176.26(18)
O3 C9 C10 C11 123.7(2)
O2 C9 C10 C11 -56.3(2)
O4 C10 C11 O5 65.7(2)
C9 C10 C11 O5 -54.9(2)
O4 C10 C11 C12 -54.5(2)
C9 C10 C11 C12 -175.10(17)
O5 C11 C12 O6 -9.8(3)
C10 C11 C12 O6 108.9(2)
O5 C11 C12 O7 170.34(18)
C10 C11 C12 O7 -70.9(2)
